data_4315858
loop_
_publ_author_name
'Helen W. Richter'
'Noel M. Paul'
'Dale G. Ray'
'Charlotte A. Ray'
'Louise M. Liable-Sands'
'Tom Concolino'
'Matthew Lam'
'Arnold L. Rheingold'
'Gerald F. Koser'
'James A. Golen'

_publ_section_title
;
 Anhydrides of Real and Hypothetical [Hydroxy(R-O)iodo]benzenes
;
_journal_name_full 'Inorganic Chemistry'
_journal_page_first 5413
_journal_page_last 5423
_journal_paper_doi 10.1021/ic1007318
_journal_volume 49
_journal_year 2010
_chemical_formula_moiety 'C16 H14 Cl2 I2 O5'
_chemical_formula_sum 'C16 H14 Cl2 I2 O5'
_chemical_formula_weight 610.97
_chemical_name_systematic
;
 ?
;
_space_group_IT_number 14
_symmetry_cell_setting monoclinic
_symmetry_space_group_name_Hall '-P 2ybc'
_symmetry_space_group_name_H-M 'P 1 21/c 1'
_atom_sites_solution_hydrogens geom
_atom_sites_solution_primary direct
_atom_sites_solution_secondary difmap
_audit_creation_method SHELXL-97
_cell_angle_alpha 90.00
_cell_angle_beta 90.516(1)
_cell_angle_gamma 90.00
_cell_formula_units_Z 8
_cell_length_a 9.7488(2)
_cell_length_b 22.0264(3)
_cell_length_c 18.2010(2)
_cell_measurement_reflns_used 6250
_cell_measurement_temperature 173(2)
_cell_measurement_theta_max 25.0
_cell_measurement_theta_min 2.4
_cell_volume 3908.16(11)
_computing_cell_refinement 'Bruker SMART'
_computing_data_collection 'Bruker SMART'
_computing_data_reduction 'Bruker SHELXTL'
_computing_molecular_graphics 'Bruker SHELXTL'
_computing_publication_material 'Bruker SHELXTL'
_computing_structure_refinement 'SHELXL-97 (Sheldrick, 1997)'
_computing_structure_solution 'SHELXS-97 (Sheldrick, 1990)'
_diffrn_ambient_temperature 173(2)
_diffrn_measured_fraction_theta_full 0.896
_diffrn_measured_fraction_theta_max 0.896
_diffrn_measurement_device_type 'CCD area detector'
_diffrn_measurement_method 'phi and omega scans'
_diffrn_radiation_monochromator graphite
_diffrn_radiation_source 'fine-focus sealed tube'
_diffrn_radiation_type MoK\a
_diffrn_radiation_wavelength 0.71073
_diffrn_reflns_av_R_equivalents 0.0000
_diffrn_reflns_av_sigmaI/netI 0.0468
_diffrn_reflns_limit_h_max 11
_diffrn_reflns_limit_h_min -11
_diffrn_reflns_limit_k_max 26
_diffrn_reflns_limit_k_min 0
_diffrn_reflns_limit_l_max 21
_diffrn_reflns_limit_l_min 0
_diffrn_reflns_number 6173
_diffrn_reflns_theta_full 25.00
_diffrn_reflns_theta_max 25.00
_diffrn_reflns_theta_min 1.45
_exptl_absorpt_coefficient_mu 3.515
_exptl_absorpt_correction_T_max 0.6207
_exptl_absorpt_correction_T_min 0.2480
_exptl_absorpt_correction_type multi-scan
_exptl_absorpt_process_details sadabs
_exptl_crystal_colour yellow
_exptl_crystal_density_diffrn 2.077
_exptl_crystal_density_method 'not measured'
_exptl_crystal_description needle
_exptl_crystal_F_000 2320
_exptl_crystal_size_max 0.55
_exptl_crystal_size_mid 0.15
_exptl_crystal_size_min 0.15
_refine_diff_density_max 0.874
_refine_diff_density_min -1.091
_refine_diff_density_rms 0.218
_refine_ls_extinction_method none
_refine_ls_goodness_of_fit_ref 1.274
_refine_ls_hydrogen_treatment constr
_refine_ls_matrix_type full
_refine_ls_number_parameters 451
_refine_ls_number_reflns 6173
_refine_ls_number_restraints 0
_refine_ls_restrained_S_all 1.274
_refine_ls_R_factor_all 0.0528
_refine_ls_R_factor_gt 0.0427
_refine_ls_shift/su_max 0.001
_refine_ls_shift/su_mean 0.000
_refine_ls_structure_factor_coef Fsqd
_refine_ls_weighting_details 'calc w=1/[\s^2^(Fo^2^)+(0.1000P)^2^+0.0000P] where P=(Fo^2^+2Fc^2^)/3'
_refine_ls_weighting_scheme calc
_refine_ls_wR_factor_gt 0.1451
_refine_ls_wR_factor_ref 0.1583
_reflns_number_gt 5489
_reflns_number_total 6173
_reflns_threshold_expression >2sigma(I)
_cod_data_source_file ic1007318_si_003_3.cif
_cod_data_source_block HCIBA
_cod_depositor_comments
;
The following automatic conversions were performed:

'_symmetry_cell_setting' value 'Monoclinic' changed to 'monoclinic'
according to the built-in table from CIF Core dictionary named
'cif_core.dic' version 2.4.1 from 2010-06-29.

Automatic conversion script
Id: cif_fix_values 1646 2011-03-28 12:23:43Z adriana 
;
_cod_original_sg_symbol_Hall '-P 2ybc '
_cod_database_code 4315858

loop_
_symmetry_equiv_pos_as_xyz
'x, y, z'
'-x, y+1/2, -z+1/2'
'-x, -y, -z'
'x, -y-1/2, z-1/2'

loop_
_atom_site_label
_atom_site_type_symbol
_atom_site_fract_x
_atom_site_fract_y
_atom_site_fract_z
_atom_site_U_iso_or_equiv
_atom_site_adp_type
_atom_site_occupancy
_atom_site_symmetry_multiplicity
_atom_site_calc_flag
_atom_site_refinement_flags
_atom_site_disorder_assembly
_atom_site_disorder_group
I1 I 0.18333(5) 0.47645(2) 0.45403(2) 0.01884(17) Uani 1 1 d . . .
I2 I 0.04909(5) 0.619319(19) 0.39806(2) 0.01809(17) Uani 1 1 d . . .
Cl1 Cl 0.5759(2) 0.31489(9) 0.59770(12) 0.0342(5) Uani 1 1 d . . .
Cl2 Cl 0.0026(3) 0.87878(10) 0.38735(17) 0.0529(7) Uani 1 1 d . . .
O1 O 0.3260(7) 0.3939(3) 0.5760(3) 0.0376(15) Uani 1 1 d . . .
O2 O 0.3720(6) 0.4177(3) 0.4587(3) 0.0313(14) Uani 1 1 d . . .
O3 O 0.0180(5) 0.5310(2) 0.4285(3) 0.0203(12) Uani 1 1 d . . .
O4 O 0.0750(6) 0.7096(2) 0.3394(3) 0.0276(13) Uani 1 1 d . . .
O5 O 0.0307(8) 0.7533(3) 0.4472(3) 0.0443(18) Uani 1 1 d . . .
C1 C 0.5219(9) 0.3497(4) 0.5137(4) 0.0243(18) Uani 1 1 d . . .
H1A H 0.5983 0.3745 0.4946 0.029 Uiso 1 1 calc R . .
H1B H 0.5020 0.3175 0.4772 0.029 Uiso 1 1 calc R . .
C2 C 0.3934(7) 0.3905(3) 0.5213(4) 0.0157(16) Uani 1 1 d . . .
C3 C 0.2118(10) 0.4620(4) 0.2877(4) 0.032(2) Uani 1 1 d . . .
H3A H 0.1370 0.4347 0.2921 0.038 Uiso 1 1 calc R . .
C4 C 0.2719(12) 0.4739(4) 0.2195(5) 0.046(3) Uani 1 1 d . . .
H4A H 0.2362 0.4551 0.1764 0.055 Uiso 1 1 calc R . .
C5 C 0.3829(11) 0.5129(4) 0.2143(5) 0.038(2) Uani 1 1 d . . .
H5A H 0.4247 0.5197 0.1680 0.046 Uiso 1 1 calc R . .
C6 C 0.4326(9) 0.5416(4) 0.2756(6) 0.041(3) Uani 1 1 d . . .
H6A H 0.5066 0.5694 0.2714 0.050 Uiso 1 1 calc R . .
C7 C 0.3758(9) 0.5304(3) 0.3436(5) 0.0267(19) Uani 1 1 d . . .
H7A H 0.4124 0.5493 0.3864 0.032 Uiso 1 1 calc R . .
C8 C 0.2664(8) 0.4918(3) 0.3483(4) 0.0190(16) Uani 1 1 d . . .
C9 C -0.1327(9) 0.5677(4) 0.2762(4) 0.029(2) Uani 1 1 d . . .
H9A H -0.1968 0.5632 0.3148 0.035 Uiso 1 1 calc R . .
C10 C -0.1645(12) 0.5473(5) 0.2064(5) 0.046(3) Uani 1 1 d . . .
H10A H -0.2502 0.5283 0.1965 0.055 Uiso 1 1 calc R . .
C11 C -0.0680(10) 0.5551(4) 0.1501(5) 0.036(2) Uani 1 1 d . . .
H11A H -0.0887 0.5405 0.1021 0.044 Uiso 1 1 calc R . .
C12 C 0.0570(11) 0.5837(4) 0.1635(4) 0.040(3) Uani 1 1 d . . .
H12A H 0.1193 0.5897 0.1243 0.048 Uiso 1 1 calc R . .
C13 C 0.0916(9) 0.6035(4) 0.2341(5) 0.0264(19) Uani 1 1 d . . .
H13A H 0.1778 0.6220 0.2441 0.032 Uiso 1 1 calc R . .
C14 C -0.0048(8) 0.5952(3) 0.2897(4) 0.0226(18) Uani 1 1 d . . .
C15 C 0.0597(8) 0.7561(4) 0.3827(4) 0.0206(17) Uani 1 1 d . . .
C16 C 0.0820(10) 0.8163(3) 0.3426(5) 0.030(2) Uani 1 1 d . . .
H16A H 0.0447 0.8129 0.2920 0.036 Uiso 1 1 calc R . .
H16B H 0.1817 0.8241 0.3391 0.036 Uiso 1 1 calc R . .
I1' I 0.87714(5) 0.71519(2) 0.57577(3) 0.02117(18) Uani 1 1 d . . .
I2' I 0.69717(6) 0.84804(2) 0.52404(3) 0.02487(18) Uani 1 1 d . . .
Cl1' Cl 1.3465(2) 0.56237(11) 0.64187(14) 0.0423(6) Uani 1 1 d . . .
Cl2' Cl 0.6003(3) 1.07267(9) 0.60092(12) 0.0382(6) Uani 1 1 d . . .
O1' O 1.1362(7) 0.6323(3) 0.5549(3) 0.0389(16) Uani 1 1 d . . .
O2' O 1.0183(6) 0.6618(3) 0.6545(3) 0.0333(15) Uani 1 1 d . . .
O3' O 0.7281(6) 0.7568(2) 0.5155(3) 0.0265(13) Uani 1 1 d . . .
O4' O 0.6279(6) 0.9445(2) 0.5478(3) 0.0288(13) Uani 1 1 d . . .
O5' O 0.7914(7) 0.9645(3) 0.4645(3) 0.0369(16) Uani 1 1 d . . .
C1' C 1.1908(13) 0.5919(7) 0.6737(6) 0.076(5) Uani 1 1 d . . .
H1'A H 1.1316 0.5574 0.6879 0.092 Uiso 1 1 calc R . .
H1'B H 1.2102 0.6157 0.7187 0.092 Uiso 1 1 calc R . .
C2' C 1.1104(9) 0.6317(4) 0.6210(4) 0.0272(19) Uani 1 1 d . . .
C3' C 0.8057(11) 0.7579(4) 0.7301(5) 0.041(2) Uani 1 1 d . . .
H3'A H 0.8785 0.7859 0.7229 0.049 Uiso 1 1 calc R . .
C4' C 0.7351(11) 0.7545(5) 0.7963(5) 0.042(2) Uani 1 1 d . . .
H4'A H 0.7596 0.7814 0.8350 0.051 Uiso 1 1 calc R . .
C5' C 0.6318(11) 0.7136(4) 0.8073(5) 0.039(2) Uani 1 1 d . . .
H5'A H 0.5884 0.7113 0.8537 0.047 Uiso 1 1 calc R . .
C6' C 0.5898(11) 0.6750(4) 0.7503(6) 0.044(3) Uani 1 1 d . . .
H6'A H 0.5156 0.6478 0.7576 0.052 Uiso 1 1 calc R . .
C7' C 0.6559(9) 0.6764(4) 0.6834(5) 0.031(2) Uani 1 1 d . . .
H7'A H 0.6288 0.6499 0.6446 0.037 Uiso 1 1 calc R . .
C8' C 0.7627(9) 0.7173(4) 0.6744(4) 0.0253(18) Uani 1 1 d . . .
C9' C 0.5158(9) 0.8298(4) 0.6583(4) 0.0292(19) Uani 1 1 d . . .
H9'A H 0.5920 0.8456 0.6849 0.035 Uiso 1 1 calc R . .
C10' C 0.3976(11) 0.8080(4) 0.6933(5) 0.039(2) Uani 1 1 d . . .
H10B H 0.3922 0.8099 0.7453 0.047 Uiso 1 1 calc R . .
C11' C 0.2883(12) 0.7838(4) 0.6531(6) 0.046(3) Uani 1 1 d . . .
H11B H 0.2106 0.7685 0.6782 0.055 Uiso 1 1 calc R . .
C12' C 0.2914(10) 0.7818(4) 0.5761(6) 0.039(2) Uani 1 1 d . . .
H12B H 0.2162 0.7655 0.5490 0.047 Uiso 1 1 calc R . .
C13' C 0.4058(10) 0.8039(4) 0.5399(5) 0.034(2) Uani 1 1 d . . .
H13B H 0.4096 0.8034 0.4878 0.040 Uiso 1 1 calc R . .
C14' C 0.5137(8) 0.8265(4) 0.5808(4) 0.0237(18) Uani 1 1 d . . .
C15' C 0.7065(9) 0.9807(3) 0.5089(4) 0.0266(19) Uani 1 1 d . . .
C16' C 0.6881(9) 1.0497(4) 0.5205(4) 0.031(2) Uani 1 1 d . . .
H16D H 0.6380 1.0662 0.4773 0.037 Uiso 1 1 calc R . .
H16C H 0.7802 1.0686 0.5213 0.037 Uiso 1 1 calc R . .

loop_
_atom_site_aniso_label
_atom_site_aniso_U_11
_atom_site_aniso_U_22
_atom_site_aniso_U_33
_atom_site_aniso_U_23
_atom_site_aniso_U_13
_atom_site_aniso_U_12
I1 0.0243(3) 0.0158(3) 0.0164(3) 0.00105(17) 0.0036(2) 0.00280(18)
I2 0.0241(3) 0.0150(3) 0.0152(3) 0.00103(17) 0.0022(2) 0.00204(18)
Cl1 0.0441(14) 0.0276(10) 0.0307(10) 0.0081(8) -0.0080(11) 0.0019(9)
Cl2 0.0652(18) 0.0207(11) 0.0728(18) -0.0061(11) 0.0046(15) 0.0094(10)
O1 0.039(4) 0.048(4) 0.026(3) 0.004(3) 0.012(3) 0.011(3)
O2 0.029(3) 0.037(3) 0.028(3) 0.005(3) 0.007(3) 0.017(3)
O3 0.017(3) 0.018(3) 0.026(3) 0.007(2) 0.001(2) 0.005(2)
O4 0.035(4) 0.024(3) 0.024(3) 0.003(2) 0.004(3) 0.001(2)
O5 0.075(5) 0.034(3) 0.024(3) 0.001(3) 0.015(3) -0.007(3)
C1 0.028(5) 0.036(5) 0.009(3) -0.002(3) -0.008(4) 0.015(4)
C2 0.012(4) 0.013(3) 0.022(4) -0.003(3) -0.001(4) -0.001(3)
C3 0.048(6) 0.024(4) 0.024(4) -0.001(3) 0.005(4) -0.010(4)
C4 0.084(9) 0.038(5) 0.016(4) -0.015(4) -0.004(5) 0.027(5)
C5 0.055(7) 0.034(5) 0.026(5) 0.002(4) 0.012(5) 0.017(5)
C6 0.025(5) 0.040(5) 0.059(7) 0.030(5) 0.018(5) 0.017(4)
C7 0.029(5) 0.020(4) 0.031(4) 0.002(3) 0.007(4) 0.006(3)
C8 0.014(4) 0.026(4) 0.017(4) 0.008(3) 0.000(3) 0.001(3)
C9 0.033(5) 0.036(5) 0.019(4) -0.004(3) 0.002(4) -0.007(4)
C10 0.051(7) 0.044(6) 0.041(5) -0.013(4) -0.002(5) -0.005(5)
C11 0.040(6) 0.046(5) 0.023(4) -0.007(4) -0.015(5) -0.003(4)
C12 0.053(6) 0.053(6) 0.014(4) 0.005(4) 0.015(5) 0.029(5)
C13 0.022(4) 0.022(4) 0.035(5) 0.000(3) 0.004(4) 0.001(3)
C14 0.028(5) 0.018(4) 0.022(4) 0.004(3) 0.007(4) 0.006(3)
C15 0.013(4) 0.027(4) 0.021(4) 0.007(3) -0.008(4) 0.002(3)
C16 0.039(5) 0.023(4) 0.029(4) -0.009(3) 0.000(4) -0.013(4)
I1' 0.0251(3) 0.0182(3) 0.0203(3) -0.00025(18) 0.0026(2) 0.00344(18)
I2' 0.0312(4) 0.0186(3) 0.0248(3) -0.00021(19) -0.0019(3) 0.00371(19)
Cl1' 0.0347(13) 0.0430(12) 0.0495(14) 0.0069(11) 0.0108(12) 0.0160(10)
Cl2' 0.0516(15) 0.0259(10) 0.0371(11) -0.0018(9) 0.0105(11) 0.0036(9)
O1' 0.039(4) 0.045(4) 0.033(3) 0.003(3) 0.011(3) 0.016(3)
O2' 0.039(4) 0.037(3) 0.024(3) 0.004(2) 0.005(3) 0.019(3)
O3' 0.027(3) 0.022(3) 0.030(3) -0.003(2) -0.008(3) 0.007(2)
O4' 0.036(4) 0.017(3) 0.033(3) 0.001(2) 0.000(3) 0.003(2)
O5' 0.047(4) 0.030(3) 0.034(3) 0.000(3) 0.011(3) 0.009(3)
C1' 0.084(10) 0.108(11) 0.038(6) 0.035(7) 0.032(7) 0.060(8)
C2' 0.028(5) 0.029(4) 0.024(4) -0.001(3) -0.007(4) 0.010(4)
C3' 0.051(6) 0.037(5) 0.034(5) -0.012(4) 0.016(5) 0.008(4)
C4' 0.051(7) 0.050(6) 0.026(5) -0.021(4) 0.003(5) 0.004(5)
C5' 0.046(6) 0.047(6) 0.025(4) -0.007(4) 0.002(5) 0.027(5)
C6' 0.050(6) 0.027(5) 0.054(6) 0.008(4) 0.024(5) 0.000(4)
C7' 0.036(5) 0.029(4) 0.027(4) 0.004(4) 0.002(4) 0.009(4)
C8' 0.028(5) 0.028(4) 0.020(4) 0.003(3) 0.005(4) 0.006(3)
C9' 0.029(5) 0.037(5) 0.021(4) -0.017(4) -0.013(4) 0.003(4)
C10' 0.045(6) 0.052(6) 0.021(4) -0.004(4) -0.003(5) 0.015(5)
C11' 0.056(7) 0.040(5) 0.043(6) 0.008(4) 0.022(6) 0.015(5)
C12' 0.030(5) 0.034(5) 0.053(6) -0.001(4) -0.009(5) -0.003(4)
C13' 0.046(6) 0.027(4) 0.028(4) -0.004(4) -0.003(5) 0.001(4)
C14' 0.023(4) 0.028(4) 0.020(4) 0.001(3) 0.003(4) 0.010(3)
C15' 0.037(5) 0.017(4) 0.025(4) 0.001(3) -0.005(4) 0.002(3)
C16' 0.038(5) 0.029(4) 0.027(4) -0.005(3) 0.008(4) 0.009(4)

loop_
_atom_type_symbol
_atom_type_description
_atom_type_scat_dispersion_real
_atom_type_scat_dispersion_imag
_atom_type_scat_source
C C 0.0033 0.0016 'International Tables Vol C Tables 4.2.6.8 and 6.1.1.4'
H H 0.0000 0.0000 'International Tables Vol C Tables 4.2.6.8 and 6.1.1.4'
O O 0.0106 0.0060 'International Tables Vol C Tables 4.2.6.8 and 6.1.1.4'
Cl Cl 0.1484 0.1585 'International Tables Vol C Tables 4.2.6.8 and 6.1.1.4'
I I -0.4742 1.8119 'International Tables Vol C Tables 4.2.6.8 and 6.1.1.4'

loop_
_geom_angle_atom_site_label_1
_geom_angle_atom_site_label_2
_geom_angle_atom_site_label_3
_geom_angle
_geom_angle_site_symmetry_1
_geom_angle_site_symmetry_3
_geom_angle_publ_flag
O3 I1 C8 90.4(2) . . ?
O3 I1 O2 169.0(2) . . ?
C8 I1 O2 78.9(2) . . ?
O3 I2 C14 88.7(3) . . ?
O3 I2 O4 167.6(2) . . ?
C14 I2 O4 79.0(2) . . ?
C2 O2 I1 115.0(4) . . ?
I2 O3 I1 119.9(3) . . ?
C15 O4 I2 113.0(4) . . ?
C2 C1 Cl1 113.9(5) . . ?
C2 C1 H1A 108.8 . . ?
Cl1 C1 H1A 108.8 . . ?
C2 C1 H1B 108.8 . . ?
Cl1 C1 H1B 108.8 . . ?
H1A C1 H1B 107.7 . . ?
O1 C2 O2 127.7(7) . . ?
O1 C2 C1 124.1(7) . . ?
O2 C2 C1 108.3(6) . . ?
C8 C3 C4 117.1(8) . . ?
C8 C3 H3A 121.5 . . ?
C4 C3 H3A 121.5 . . ?
C5 C4 C3 120.6(9) . . ?
C5 C4 H4A 119.7 . . ?
C3 C4 H4A 119.7 . . ?
C6 C5 C4 120.1(8) . . ?
C6 C5 H5A 119.9 . . ?
C4 C5 H5A 119.9 . . ?
C5 C6 C7 120.4(9) . . ?
C5 C6 H6A 119.8 . . ?
C7 C6 H6A 119.8 . . ?
C8 C7 C6 119.1(9) . . ?
C8 C7 H7A 120.5 . . ?
C6 C7 H7A 120.5 . . ?
C7 C8 C3 122.6(7) . . ?
C7 C8 I1 117.4(6) . . ?
C3 C8 I1 120.0(5) . . ?
C10 C9 C14 119.6(8) . . ?
C10 C9 H9A 120.2 . . ?
C14 C9 H9A 120.2 . . ?
C9 C10 C11 119.0(9) . . ?
C9 C10 H10A 120.5 . . ?
C11 C10 H10A 120.5 . . ?
C12 C11 C10 121.1(8) . . ?
C12 C11 H11A 119.4 . . ?
C10 C11 H11A 119.4 . . ?
C11 C12 C13 120.5(8) . . ?
C11 C12 H12A 119.8 . . ?
C13 C12 H12A 119.8 . . ?
C12 C13 C14 117.9(8) . . ?
C12 C13 H13A 121.1 . . ?
C14 C13 H13A 121.1 . . ?
C13 C14 C9 122.0(7) . . ?
C13 C14 I2 118.8(6) . . ?
C9 C14 I2 119.1(5) . . ?
O5 C15 O4 125.1(7) . . ?
O5 C15 C16 122.8(7) . . ?
O4 C15 C16 112.0(6) . . ?
C15 C16 Cl2 112.8(6) . . ?
C15 C16 H16A 109.0 . . ?
Cl2 C16 H16A 109.0 . . ?
C15 C16 H16B 109.0 . . ?
Cl2 C16 H16B 109.0 . . ?
H16A C16 H16B 107.8 . . ?
O3' I1' C8' 93.9(3) . . ?
O3' I1' O2' 171.1(2) . . ?
C8' I1' O2' 78.5(3) . . ?
O3' I2' C14' 86.7(3) . . ?
O3' I2' O4' 168.8(2) . . ?
C14' I2' O4' 82.1(3) . . ?
C2' O2' I1' 112.8(5) . . ?
I1' O3' I2' 120.6(3) . . ?
C15' O4' I2' 106.8(5) . . ?
C2' C1' Cl1' 116.8(7) . . ?
C2' C1' H1'A 108.1 . . ?
Cl1' C1' H1'A 108.1 . . ?
C2' C1' H1'B 108.1 . . ?
Cl1' C1' H1'B 108.1 . . ?
H1'A C1' H1'B 107.3 . . ?
O1' C2' O2' 127.8(8) . . ?
O1' C2' C1' 121.0(8) . . ?
O2' C2' C1' 111.2(7) . . ?
C4' C3' C8' 116.1(9) . . ?
C4' C3' H3'A 121.9 . . ?
C8' C3' H3'A 121.9 . . ?
C5' C4' C3' 122.2(9) . . ?
C5' C4' H4'A 118.9 . . ?
C3' C4' H4'A 118.9 . . ?
C4' C5' C6' 120.1(8) . . ?
C4' C5' H5'A 119.9 . . ?
C6' C5' H5'A 119.9 . . ?
C7' C6' C5' 120.3(9) . . ?
C7' C6' H6'A 119.8 . . ?
C5' C6' H6'A 119.8 . . ?
C6' C7' C8' 118.3(9) . . ?
C6' C7' H7'A 120.9 . . ?
C8' C7' H7'A 120.9 . . ?
C7' C8' C3' 122.9(8) . . ?
C7' C8' I1' 119.1(6) . . ?
C3' C8' I1' 117.8(6) . . ?
C10' C9' C14' 115.5(8) . . ?
C10' C9' H9'A 122.3 . . ?
C14' C9' H9'A 122.3 . . ?
C11' C10' C9' 121.3(8) . . ?
C11' C10' H10B 119.4 . . ?
C9' C10' H10B 119.4 . . ?
C10' C11' C12' 120.9(9) . . ?
C10' C11' H11B 119.6 . . ?
C12' C11' H11B 119.6 . . ?
C13' C12' C11' 119.1(10) . . ?
C13' C12' H12B 120.4 . . ?
C11' C12' H12B 120.4 . . ?
C14' C13' C12' 119.0(8) . . ?
C14' C13' H13B 120.5 . . ?
C12' C13' H13B 120.5 . . ?
C13' C14' C9' 124.2(8) . . ?
C13' C14' I2' 117.4(6) . . ?
C9' C14' I2' 118.0(6) . . ?
O5' C15' O4' 125.6(7) . . ?
O5' C15' C16' 117.4(7) . . ?
O4' C15' C16' 117.0(7) . . ?
C15' C16' Cl2' 116.8(6) . . ?
C15' C16' H16D 108.1 . . ?
Cl2' C16' H16D 108.1 . . ?
C15' C16' H16C 108.1 . . ?
Cl2' C16' H16C 108.1 . . ?
H16D C16' H16C 107.3 . . ?

loop_
_geom_bond_atom_site_label_1
_geom_bond_atom_site_label_2
_geom_bond_distance
_geom_bond_site_symmetry_2
_geom_bond_publ_flag
I1 O3 2.061(5) . ?
I1 C8 2.122(7) . ?
I1 O2 2.250(5) . ?
I2 O3 2.045(5) . ?
I2 C14 2.104(8) . ?
I2 O4 2.272(5) . ?
Cl1 C1 1.785(7) . ?
Cl2 C16 1.780(8) . ?
O1 C2 1.199(9) . ?
O2 C2 1.302(9) . ?
O4 C15 1.302(10) . ?
O5 C15 1.211(9) . ?
C1 C2 1.549(10) . ?
C1 H1A 0.9900 . ?
C1 H1B 0.9900 . ?
C3 C8 1.386(12) . ?
C3 C4 1.402(12) . ?
C3 H3A 0.9500 . ?
C4 C5 1.385(15) . ?
C4 H4A 0.9500 . ?
C5 C6 1.367(14) . ?
C5 H5A 0.9500 . ?
C6 C7 1.382(11) . ?
C6 H6A 0.9500 . ?
C7 C8 1.367(11) . ?
C7 H7A 0.9500 . ?
C9 C10 1.379(12) . ?
C9 C14 1.406(12) . ?
C9 H9A 0.9500 . ?
C10 C11 1.408(13) . ?
C10 H10A 0.9500 . ?
C11 C12 1.392(14) . ?
C11 H11A 0.9500 . ?
C12 C13 1.396(12) . ?
C12 H12A 0.9500 . ?
C13 C14 1.400(10) . ?
C13 H13A 0.9500 . ?
C15 C16 1.530(11) . ?
C16 H16A 0.9900 . ?
C16 H16B 0.9900 . ?
I1' O3' 2.031(6) . ?
I1' C8' 2.122(7) . ?
I1' O2' 2.301(6) . ?
I2' O3' 2.039(5) . ?
I2' C14' 2.127(8) . ?
I2' O4' 2.272(5) . ?
Cl1' C1' 1.754(10) . ?
Cl2' C16' 1.777(7) . ?
O1' C2' 1.232(10) . ?
O2' C2' 1.275(10) . ?
O4' C15' 1.318(10) . ?
O5' C15' 1.215(10) . ?
C1' C2' 1.514(13) . ?
C1' H1'A 0.9900 . ?
C1' H1'B 0.9900 . ?
C3' C4' 1.395(12) . ?
C3' C8' 1.413(13) . ?
C3' H3'A 0.9500 . ?
C4' C5' 1.367(14) . ?
C4' H4'A 0.9500 . ?
C5' C6' 1.398(14) . ?
C5' H5'A 0.9500 . ?
C6' C7' 1.383(12) . ?
C6' H6'A 0.9500 . ?
C7' C8' 1.389(12) . ?
C7' H7'A 0.9500 . ?
C9' C10' 1.406(13) . ?
C9' C14' 1.412(11) . ?
C9' H9'A 0.9500 . ?
C10' C11' 1.393(15) . ?
C10' H10B 0.9500 . ?
C11' C12' 1.403(14) . ?
C11' H11B 0.9500 . ?
C12' C13' 1.389(13) . ?
C12' H12B 0.9500 . ?
C13' C14' 1.376(13) . ?
C13' H13B 0.9500 . ?
C15' C16' 1.544(11) . ?
C16' H16D 0.9900 . ?
C16' H16C 0.9900 . ?
